data_8104930
loop_
_publ_author_name
'Liu, Shuang-Shuang'
'Wu, Wei-Na'
'Wang, Yuan'

_publ_section_title
;
 Crystal structure of
 (E)-3&#x2032;,6&#x2032;-bis(ethylamino)-2-((quinoxalin-2-ylmethylene)amino)spiro[isoindoline-1,9&#x2032;-xanthen]-3-one,
 C35H32N6O2
;
_journal_issue 1
_journal_name_full 'Zeitschrift f\"ur Kristallographie - New Crystal Structures'
_journal_page_first 231
_journal_page_last 233
_journal_paper_doi 10.1515/ncrs-2020-0478
_journal_volume 236
_journal_year 2021
_chemical_formula_sum 'C35 H32 N6 O2'
_chemical_formula_weight 568.66
_space_group_crystal_system triclinic
_space_group_IT_number 2
_space_group_name_Hall '-P 1'
_space_group_name_H-M_alt 'P -1'
_atom_sites_solution_hydrogens geom
_cell_angle_alpha 102.881(5)
_cell_angle_beta 104.935(5)
_cell_angle_gamma 114.542(3)
_cell_formula_units_Z 2
_cell_length_a 10.902(2)
_cell_length_b 12.434(2)
_cell_length_c 13.481(4)
_cell_measurement_reflns_used 1024
_cell_measurement_temperature 296(2)
_cell_measurement_theta_max 22.56
_cell_measurement_theta_min 2.34
_cell_volume 1488.7(6)
_computing_cell_refinement 'Bruker SMART'
_computing_data_collection 'Bruker SMART'
_computing_data_reduction 'Bruker SAINT'
_computing_molecular_graphics 'Bruker SHELXTL'
_computing_publication_material 'Bruker SHELXTL'
_computing_structure_refinement 'SHELXL-2014/7 (Sheldrick, 2014)'
_computing_structure_solution 'Bruker SHELXTL'
_diffrn_ambient_temperature 296(2)
_diffrn_measured_fraction_theta_full 0.994
_diffrn_measured_fraction_theta_max 0.994
_diffrn_measurement_device_type 'CCD area detector'
_diffrn_measurement_method 'phi and omega scans'
_diffrn_radiation_type MoK\a
_diffrn_radiation_wavelength 0.71073
_diffrn_reflns_av_R_equivalents 0.0238
_diffrn_reflns_av_unetI/netI 0.0508
_diffrn_reflns_Laue_measured_fraction_full 0.994
_diffrn_reflns_Laue_measured_fraction_max 0.994
_diffrn_reflns_limit_h_max 7
_diffrn_reflns_limit_h_min -12
_diffrn_reflns_limit_k_max 14
_diffrn_reflns_limit_k_min -12
_diffrn_reflns_limit_l_max 16
_diffrn_reflns_limit_l_min -16
_diffrn_reflns_number 7651
_diffrn_reflns_point_group_measured_fraction_full 0.994
_diffrn_reflns_point_group_measured_fraction_max 0.994
_diffrn_reflns_theta_full 25.000
_diffrn_reflns_theta_max 25.000
_diffrn_reflns_theta_min 1.943
_exptl_absorpt_coefficient_mu 0.081
_exptl_absorpt_correction_T_max 0.991
_exptl_absorpt_correction_T_min 0.985
_exptl_absorpt_correction_type multi-scan
_exptl_absorpt_process_details sadabs
_exptl_crystal_colour colorless
_exptl_crystal_density_diffrn 1.269
_exptl_crystal_description block
_exptl_crystal_F_000 600
_exptl_crystal_size_max 0.200
_exptl_crystal_size_mid 0.200
_exptl_crystal_size_min 0.100
_refine_diff_density_max 0.310
_refine_diff_density_min -0.205
_refine_diff_density_rms 0.039
_refine_ls_extinction_coef 0.0114(15)
_refine_ls_extinction_expression Fc^*^=kFc[1+0.001xFc^2^\l^3^/sin(2\q)]^-1/4^
_refine_ls_extinction_method 'SHELXL-2014/7 (Sheldrick 2014'
_refine_ls_goodness_of_fit_ref 1.052
_refine_ls_hydrogen_treatment constr
_refine_ls_matrix_type full
_refine_ls_number_parameters 393
_refine_ls_number_reflns 5201
_refine_ls_number_restraints 0
_refine_ls_restrained_S_all 1.052
_refine_ls_R_factor_all 0.0906
_refine_ls_R_factor_gt 0.0511
_refine_ls_shift/su_max 0.000
_refine_ls_shift/su_mean 0.000
_refine_ls_structure_factor_coef Fsqd
_refine_ls_weighting_details 'w=1/[\s^2^(Fo^2^)+(0.0608P)^2^+0.0895P] where P=(Fo^2^+2Fc^2^)/3'
_refine_ls_weighting_scheme calc
_refine_ls_wR_factor_gt 0.1198
_refine_ls_wR_factor_ref 0.1429
_reflns_Friedel_coverage 0.000
_reflns_Friedel_fraction_full .
_reflns_Friedel_fraction_max .
_reflns_number_gt 3198
_reflns_number_total 5201
_reflns_threshold_expression 'I > 2\s(I)'
_cod_data_source_file suppl_j_ncrs-2020-0478_suppl.cif
_cod_data_source_block a
_cod_original_cell_volume 1488.6(6)
_cod_database_code 8104930
_shelx_space_group_comment
; 
The symmetry employed for this shelxl refinement is uniquely defined 
by the following loop, which should always be used as a source of 
symmetry information in preference to the above space-group names. 
They are only intended as comments. 
;
_shelx_estimated_absorpt_t_min 0.984
_shelx_estimated_absorpt_t_max 0.992

loop_
_space_group_symop_operation_xyz
'x, y, z'
'-x, -y, -z'

loop_
_atom_site_label
_atom_site_type_symbol
_atom_site_fract_x
_atom_site_fract_y
_atom_site_fract_z
_atom_site_U_iso_or_equiv
_atom_site_adp_type
_atom_site_occupancy
_atom_site_site_symmetry_order
_atom_site_calc_flag
_atom_site_refinement_flags_posn
_atom_site_refinement_flags_adp
_atom_site_refinement_flags_occupancy
_atom_site_disorder_assembly
_atom_site_disorder_group
O1 O 0.61104(17) 1.04092(15) 0.37836(14) 0.0552(5) Uani 1 1 d . . . . .
O2 O -0.04095(15) 0.58048(14) 0.09894(13) 0.0473(4) Uani 1 1 d . . . . .
N1 N 0.0233(2) 1.0580(2) 0.38800(18) 0.0578(6) Uani 1 1 d . . . . .
N2 N 0.3248(2) 1.18152(17) 0.52454(16) 0.0463(5) Uani 1 1 d . . . . .
N3 N 0.2911(2) 0.92721(17) 0.32126(15) 0.0413(5) Uani 1 1 d . . . . .
N4 N 0.36875(19) 0.87883(16) 0.28322(15) 0.0404(5) Uani 1 1 d . . . . .
N5 N 0.0054(2) 0.3414(2) 0.32119(19) 0.0640(6) Uani 1 1 d . . . . .
H5A H 0.0620 0.3211 0.3601 0.077 Uiso 1 1 calc R U . . .
N6 N -0.1451(2) 0.7916(2) -0.13440(18) 0.0589(6) Uani 1 1 d . . . . .
H6A H -0.1143 0.8502 -0.1606 0.071 Uiso 1 1 calc R U . . .
C1 C 0.2344(3) 1.2219(2) 0.5523(2) 0.0456(6) Uani 1 1 d . . . . .
C2 C 0.2932(3) 1.3266(2) 0.6509(2) 0.0632(8) Uani 1 1 d . . . . .
H2 H 0.3931 1.3710 0.6948 0.076 Uiso 1 1 calc R U . . .
C3 C 0.2018(4) 1.3627(3) 0.6819(3) 0.0744(9) Uani 1 1 d . . . . .
H3 H 0.2404 1.4319 0.7473 0.089 Uiso 1 1 calc R U . . .
C4 C 0.0517(4) 1.2976(3) 0.6170(3) 0.0718(9) Uani 1 1 d . . . . .
H4 H -0.0087 1.3228 0.6404 0.086 Uiso 1 1 calc R U . . .
C5 C -0.0071(3) 1.1980(3) 0.5202(2) 0.0594(7) Uani 1 1 d . . . . .
H5 H -0.1070 1.1561 0.4767 0.071 Uiso 1 1 calc R U . . .
C6 C 0.0835(3) 1.1585(2) 0.4860(2) 0.0470(6) Uani 1 1 d . . . . .
C7 C 0.1113(3) 1.0210(2) 0.3642(2) 0.0531(7) Uani 1 1 d . . . . .
H7 H 0.0732 0.9520 0.2987 0.064 Uiso 1 1 calc R U . . .
C8 C 0.2622(2) 1.0803(2) 0.43284(19) 0.0407(6) Uani 1 1 d . . . . .
C9 C 0.3558(3) 1.0334(2) 0.40332(19) 0.0441(6) Uani 1 1 d . . . . .
H9 H 0.4571 1.0784 0.4422 0.053 Uiso 1 1 calc R U . . .
C10 C 0.5176(3) 0.9374(2) 0.3064(2) 0.0427(6) Uani 1 1 d . . . . .
C11 C 0.5340(2) 0.8499(2) 0.22454(18) 0.0401(6) Uani 1 1 d . . . . .
C12 C 0.6620(3) 0.8628(2) 0.2135(2) 0.0487(6) Uani 1 1 d . . . . .
H12 H 0.7533 0.9321 0.2625 0.058 Uiso 1 1 calc R U . . .
C13 C 0.6486(3) 0.7692(2) 0.1273(2) 0.0529(7) Uani 1 1 d . . . . .
H13 H 0.7324 0.7747 0.1179 0.063 Uiso 1 1 calc R U . . .
C14 C 0.5120(3) 0.6669(2) 0.0543(2) 0.0516(7) Uani 1 1 d . . . . .
H14 H 0.5055 0.6058 -0.0043 0.062 Uiso 1 1 calc R U . . .
C15 C 0.3847(3) 0.6536(2) 0.0666(2) 0.0469(6) Uani 1 1 d . . . . .
H15 H 0.2933 0.5841 0.0179 0.056 Uiso 1 1 calc R U . . .
C16 C 0.3981(2) 0.7468(2) 0.15363(19) 0.0394(6) Uani 1 1 d . . . . .
C17 C 0.2771(2) 0.7532(2) 0.18607(18) 0.0379(5) Uani 1 1 d . . . . .
C18 C 0.2031(2) 0.6464(2) 0.22364(18) 0.0368(5) Uani 1 1 d . . . . .
C19 C 0.2840(3) 0.6225(2) 0.30556(19) 0.0457(6) Uani 1 1 d . . . . .
H19 H 0.3855 0.6753 0.3379 0.055 Uiso 1 1 calc R U . . .
C20 C 0.2225(3) 0.5253(2) 0.3412(2) 0.0464(6) Uani 1 1 d . . . . .
C21 C 0.0690(3) 0.4433(2) 0.2904(2) 0.0451(6) Uani 1 1 d . . . . .
C22 C -0.0137(3) 0.4656(2) 0.20948(19) 0.0426(6) Uani 1 1 d . . . . .
H22 H -0.1152 0.4129 0.1761 0.051 Uiso 1 1 calc R U . . .
C23 C 0.0542(2) 0.5662(2) 0.17795(18) 0.0367(5) Uani 1 1 d . . . . .
C24 C 0.0172(2) 0.6780(2) 0.06275(18) 0.0377(5) Uani 1 1 d . . . . .
C25 C -0.0867(3) 0.6870(2) -0.01415(19) 0.0430(6) Uani 1 1 d . . . . .
H25 H -0.1860 0.6301 -0.0363 0.052 Uiso 1 1 calc R U . . .
C26 C -0.0430(3) 0.7806(2) -0.05820(19) 0.0449(6) Uani 1 1 d . . . . .
C27 C 0.1076(3) 0.8656(2) -0.0234(2) 0.0470(6) Uani 1 1 d . . . . .
C28 C 0.2059(3) 0.8520(2) 0.0520(2) 0.0456(6) Uani 1 1 d . . . . .
H28 H 0.3054 0.9075 0.0735 0.055 Uiso 1 1 calc R U . . .
C29 C 0.1652(2) 0.7592(2) 0.09859(18) 0.0378(5) Uani 1 1 d . . . . .
C30 C 0.3160(3) 0.5055(3) 0.4302(2) 0.0717(8) Uani 1 1 d . . . . .
H30A H 0.4171 0.5691 0.4546 0.108 Uiso 1 1 calc R U . . .
H30B H 0.3042 0.4223 0.4015 0.108 Uiso 1 1 calc R U . . .
H30C H 0.2866 0.5124 0.4916 0.108 Uiso 1 1 calc R U . . .
C31 C -0.1498(3) 0.2675(3) 0.2920(3) 0.0738(9) Uani 1 1 d . . . . .
H31A H -0.1725 0.1869 0.3007 0.089 Uiso 1 1 calc R U . . .
H31B H -0.2018 0.2490 0.2147 0.089 Uiso 1 1 calc R U . . .
C32 C -0.2020(4) 0.3341(3) 0.3607(3) 0.1016(13) Uani 1 1 d . . . . .
H32A H -0.1448 0.3594 0.4376 0.152 Uiso 1 1 calc R U . . .
H32B H -0.3034 0.2778 0.3440 0.152 Uiso 1 1 calc R U . . .
H32C H -0.1916 0.4083 0.3449 0.152 Uiso 1 1 calc R U . . .
C33 C -0.3008(3) 0.7090(3) -0.1716(2) 0.0653(8) Uani 1 1 d . . . . .
H33A H -0.3278 0.7123 -0.1083 0.078 Uiso 1 1 calc R U . . .
H33B H -0.3268 0.6218 -0.2097 0.078 Uiso 1 1 calc R U . . .
C34 C -0.3839(4) 0.7492(4) -0.2489(3) 0.1005(12) Uani 1 1 d . . . . .
H34A H -0.3596 0.8349 -0.2106 0.151 Uiso 1 1 calc R U . . .
H34B H -0.4875 0.6929 -0.2734 0.151 Uiso 1 1 calc R U . . .
H34C H -0.3575 0.7455 -0.3117 0.151 Uiso 1 1 calc R U . . .
C35 C 0.1575(3) 0.9693(3) -0.0690(2) 0.0675(8) Uani 1 1 d . . . . .
H35A H 0.2629 1.0167 -0.0394 0.101 Uiso 1 1 calc R U . . .
H35B H 0.1213 1.0255 -0.0485 0.101 Uiso 1 1 calc R U . . .
H35C H 0.1203 0.9315 -0.1483 0.101 Uiso 1 1 calc R U . . .

loop_
_atom_site_aniso_label
_atom_site_aniso_U_11
_atom_site_aniso_U_22
_atom_site_aniso_U_33
_atom_site_aniso_U_23
_atom_site_aniso_U_13
_atom_site_aniso_U_12
O1 0.0402(10) 0.0420(10) 0.0569(11) 0.0028(9) 0.0139(9) 0.0091(8)
O2 0.0344(9) 0.0451(9) 0.0563(11) 0.0290(8) 0.0121(8) 0.0133(8)
N1 0.0441(13) 0.0584(14) 0.0630(15) 0.0135(12) 0.0140(12) 0.0280(12)
N2 0.0452(12) 0.0427(11) 0.0459(12) 0.0120(10) 0.0144(10) 0.0221(10)
N3 0.0409(11) 0.0392(11) 0.0421(12) 0.0123(10) 0.0180(10) 0.0193(10)
N4 0.0344(11) 0.0368(10) 0.0431(12) 0.0096(9) 0.0149(10) 0.0152(9)
N5 0.0642(15) 0.0655(15) 0.0816(17) 0.0503(14) 0.0363(14) 0.0332(13)
N6 0.0636(15) 0.0658(14) 0.0649(15) 0.0407(13) 0.0252(13) 0.0393(13)
C1 0.0544(16) 0.0433(14) 0.0463(15) 0.0192(12) 0.0206(13) 0.0290(13)
C2 0.074(2) 0.0565(16) 0.0535(17) 0.0090(14) 0.0161(15) 0.0394(16)
C3 0.108(3) 0.072(2) 0.060(2) 0.0164(16) 0.034(2) 0.063(2)
C4 0.093(3) 0.086(2) 0.074(2) 0.0348(19) 0.045(2) 0.067(2)
C5 0.0635(18) 0.0687(18) 0.068(2) 0.0318(16) 0.0321(16) 0.0455(16)
C6 0.0534(16) 0.0487(14) 0.0495(15) 0.0226(13) 0.0225(14) 0.0314(13)
C7 0.0479(16) 0.0534(15) 0.0498(16) 0.0085(13) 0.0133(13) 0.0274(14)
C8 0.0397(14) 0.0361(13) 0.0432(15) 0.0135(12) 0.0146(12) 0.0182(11)
C9 0.0388(14) 0.0440(14) 0.0443(15) 0.0132(12) 0.0136(12) 0.0198(12)
C10 0.0385(14) 0.0393(13) 0.0471(15) 0.0186(12) 0.0170(12) 0.0155(12)
C11 0.0377(14) 0.0372(13) 0.0433(14) 0.0158(11) 0.0172(12) 0.0159(11)
C12 0.0370(14) 0.0488(14) 0.0576(17) 0.0217(13) 0.0214(13) 0.0170(12)
C13 0.0540(16) 0.0557(16) 0.0668(18) 0.0288(14) 0.0385(15) 0.0312(14)
C14 0.0598(17) 0.0466(15) 0.0574(17) 0.0195(13) 0.0329(15) 0.0286(14)
C15 0.0485(15) 0.0410(13) 0.0475(15) 0.0147(12) 0.0209(13) 0.0193(12)
C16 0.0414(14) 0.0347(12) 0.0438(14) 0.0168(11) 0.0193(12) 0.0181(11)
C17 0.0330(12) 0.0344(12) 0.0387(13) 0.0098(10) 0.0136(11) 0.0127(10)
C18 0.0349(13) 0.0357(12) 0.0370(13) 0.0129(10) 0.0138(11) 0.0159(11)
C19 0.0377(14) 0.0529(15) 0.0465(15) 0.0199(12) 0.0157(12) 0.0226(12)
C20 0.0477(15) 0.0544(15) 0.0440(15) 0.0237(13) 0.0187(12) 0.0286(13)
C21 0.0545(16) 0.0434(14) 0.0453(15) 0.0217(12) 0.0249(13) 0.0258(13)
C22 0.0401(13) 0.0395(13) 0.0450(15) 0.0172(11) 0.0181(12) 0.0159(11)
C23 0.0375(13) 0.0366(12) 0.0355(13) 0.0131(11) 0.0132(11) 0.0191(11)
C24 0.0382(13) 0.0341(12) 0.0400(14) 0.0160(11) 0.0168(11) 0.0154(11)
C25 0.0377(13) 0.0450(14) 0.0460(15) 0.0186(12) 0.0161(12) 0.0200(12)
C26 0.0556(16) 0.0460(14) 0.0428(15) 0.0205(12) 0.0212(13) 0.0309(13)
C27 0.0559(16) 0.0431(14) 0.0507(16) 0.0243(12) 0.0262(13) 0.0257(13)
C28 0.0429(14) 0.0373(13) 0.0514(16) 0.0171(12) 0.0211(13) 0.0141(12)
C29 0.0407(14) 0.0341(12) 0.0401(13) 0.0142(11) 0.0174(11) 0.0190(11)
C30 0.072(2) 0.094(2) 0.067(2) 0.0521(18) 0.0272(17) 0.0471(18)
C31 0.073(2) 0.0675(19) 0.090(2) 0.0508(18) 0.0378(19) 0.0292(17)
C32 0.096(3) 0.103(3) 0.166(4) 0.085(3) 0.083(3) 0.066(2)
C33 0.0600(19) 0.083(2) 0.0602(18) 0.0344(16) 0.0186(15) 0.0413(17)
C34 0.085(3) 0.122(3) 0.103(3) 0.059(3) 0.017(2) 0.063(2)
C35 0.079(2) 0.0593(17) 0.073(2) 0.0400(16) 0.0337(17) 0.0321(16)

loop_
_atom_type_symbol
_atom_type_description
_atom_type_scat_dispersion_real
_atom_type_scat_dispersion_imag
_atom_type_scat_source
C C 0.0033 0.0016 'International Tables Vol C Tables 4.2.6.8 and 6.1.1.4'
H H 0.0000 0.0000 'International Tables Vol C Tables 4.2.6.8 and 6.1.1.4'
N N 0.0061 0.0033 'International Tables Vol C Tables 4.2.6.8 and 6.1.1.4'
O O 0.0106 0.0060 'International Tables Vol C Tables 4.2.6.8 and 6.1.1.4'

loop_
_geom_angle_atom_site_label_1
_geom_angle_atom_site_label_2
_geom_angle_atom_site_label_3
_geom_angle
_geom_angle_site_symmetry_1
_geom_angle_site_symmetry_3
C24 O2 C23 118.35(17) . .
C7 N1 C6 116.3(2) . .
C8 N2 C1 116.2(2) . .
C9 N3 N4 121.19(19) . .
N3 N4 C10 129.41(18) . .
N3 N4 C17 114.95(17) . .
C10 N4 C17 114.47(17) . .
C21 N5 C31 123.7(2) . .
C21 N5 H5A 118.1 . .
C31 N5 H5A 118.1 . .
C26 N6 C33 122.6(2) . .
C26 N6 H6A 118.7 . .
C33 N6 H6A 118.7 . .
N2 C1 C2 119.2(2) . .
N2 C1 C6 121.6(2) . .
C2 C1 C6 119.2(2) . .
C3 C2 C1 119.3(3) . .
C3 C2 H2 120.4 . .
C1 C2 H2 120.4 . .
C2 C3 C4 121.1(3) . .
C2 C3 H3 119.4 . .
C4 C3 H3 119.4 . .
C5 C4 C3 120.7(3) . .
C5 C4 H4 119.7 . .
C3 C4 H4 119.7 . .
C4 C5 C6 119.6(3) . .
C4 C5 H5 120.2 . .
C6 C5 H5 120.2 . .
N1 C6 C5 119.3(2) . .
N1 C6 C1 120.7(2) . .
C5 C6 C1 120.0(2) . .
N1 C7 C8 123.4(2) . .
N1 C7 H7 118.3 . .
C8 C7 H7 118.3 . .
N2 C8 C7 121.5(2) . .
N2 C8 C9 117.2(2) . .
C7 C8 C9 121.3(2) . .
N3 C9 C8 116.6(2) . .
N3 C9 H9 121.7 . .
C8 C9 H9 121.7 . .
O1 C10 N4 125.7(2) . .
O1 C10 C11 129.0(2) . .
N4 C10 C11 105.21(19) . .
C16 C11 C12 121.9(2) . .
C16 C11 C10 109.8(2) . .
C12 C11 C10 128.3(2) . .
C13 C12 C11 117.5(2) . .
C13 C12 H12 121.2 . .
C11 C12 H12 121.2 . .
C12 C13 C14 120.8(2) . .
C12 C13 H13 119.6 . .
C14 C13 H13 119.6 . .
C13 C14 C15 121.5(2) . .
C13 C14 H14 119.3 . .
C15 C14 H14 119.3 . .
C16 C15 C14 117.7(2) . .
C16 C15 H15 121.1 . .
C14 C15 H15 121.1 . .
C11 C16 C15 120.6(2) . .
C11 C16 C17 111.42(19) . .
C15 C16 C17 128.0(2) . .
C29 C17 N4 110.18(17) . .
C29 C17 C18 110.70(18) . .
N4 C17 C18 110.25(17) . .
C29 C17 C16 114.07(18) . .
N4 C17 C16 99.01(17) . .
C18 C17 C16 112.07(17) . .
C23 C18 C19 116.2(2) . .
C23 C18 C17 122.3(2) . .
C19 C18 C17 121.5(2) . .
C20 C19 C18 123.8(2) . .
C20 C19 H19 118.1 . .
C18 C19 H19 118.1 . .
C19 C20 C21 118.1(2) . .
C19 C20 C30 121.1(2) . .
C21 C20 C30 120.8(2) . .
N5 C21 C22 121.7(2) . .
N5 C21 C20 119.2(2) . .
C22 C21 C20 119.1(2) . .
C21 C22 C23 120.2(2) . .
C21 C22 H22 119.9 . .
C23 C22 H22 119.9 . .
C18 C23 O2 122.99(19) . .
C18 C23 C22 122.5(2) . .
O2 C23 C22 114.48(19) . .
C29 C24 O2 123.3(2) . .
C29 C24 C25 122.5(2) . .
O2 C24 C25 114.20(19) . .
C24 C25 C26 120.2(2) . .
C24 C25 H25 119.9 . .
C26 C25 H25 119.9 . .
N6 C26 C25 121.1(2) . .
N6 C26 C27 120.0(2) . .
C25 C26 C27 118.9(2) . .
C28 C27 C26 118.6(2) . .
C28 C27 C35 121.6(2) . .
C26 C27 C35 119.8(2) . .
C27 C28 C29 123.8(2) . .
C27 C28 H28 118.1 . .
C29 C28 H28 118.1 . .
C24 C29 C28 115.9(2) . .
C24 C29 C17 122.26(19) . .
C28 C29 C17 121.8(2) . .
C20 C30 H30A 109.5 . .
C20 C30 H30B 109.5 . .
H30A C30 H30B 109.5 . .
C20 C30 H30C 109.5 . .
H30A C30 H30C 109.5 . .
H30B C30 H30C 109.5 . .
N5 C31 C32 112.4(3) . .
N5 C31 H31A 109.1 . .
C32 C31 H31A 109.1 . .
N5 C31 H31B 109.1 . .
C32 C31 H31B 109.1 . .
H31A C31 H31B 107.9 . .
C31 C32 H32A 109.5 . .
C31 C32 H32B 109.5 . .
H32A C32 H32B 109.5 . .
C31 C32 H32C 109.5 . .
H32A C32 H32C 109.5 . .
H32B C32 H32C 109.5 . .
N6 C33 C34 110.4(2) . .
N6 C33 H33A 109.6 . .
C34 C33 H33A 109.6 . .
N6 C33 H33B 109.6 . .
C34 C33 H33B 109.6 . .
H33A C33 H33B 108.1 . .
C33 C34 H34A 109.5 . .
C33 C34 H34B 109.5 . .
H34A C34 H34B 109.5 . .
C33 C34 H34C 109.5 . .
H34A C34 H34C 109.5 . .
H34B C34 H34C 109.5 . .
C27 C35 H35A 109.5 . .
C27 C35 H35B 109.5 . .
H35A C35 H35B 109.5 . .
C27 C35 H35C 109.5 . .
H35A C35 H35C 109.5 . .
H35B C35 H35C 109.5 . .

loop_
_geom_bond_atom_site_label_1
_geom_bond_atom_site_label_2
_geom_bond_distance
_geom_bond_site_symmetry_2
O1 C10 1.217(3) .
O2 C24 1.377(2) .
O2 C23 1.382(2) .
N1 C7 1.302(3) .
N1 C6 1.369(3) .
N2 C8 1.317(3) .
N2 C1 1.372(3) .
N3 C9 1.280(3) .
N3 N4 1.360(2) .
N4 C10 1.384(3) .
N4 C17 1.507(3) .
N5 C21 1.382(3) .
N5 C31 1.438(3) .
N5 H5A 0.8600 .
N6 C26 1.383(3) .
N6 C33 1.439(3) .
N6 H6A 0.8600 .
C1 C2 1.403(3) .
C1 C6 1.406(3) .
C2 C3 1.368(4) .
C2 H2 0.9300 .
C3 C4 1.394(4) .
C3 H3 0.9300 .
C4 C5 1.355(4) .
C4 H4 0.9300 .
C5 C6 1.402(3) .
C5 H5 0.9300 .
C7 C8 1.418(3) .
C7 H7 0.9300 .
C8 C9 1.463(3) .
C9 H9 0.9300 .
C10 C11 1.470(3) .
C11 C16 1.378(3) .
C11 C12 1.388(3) .
C12 C13 1.377(3) .
C12 H12 0.9300 .
C13 C14 1.384(3) .
C13 H13 0.9300 .
C14 C15 1.387(3) .
C14 H14 0.9300 .
C15 C16 1.380(3) .
C15 H15 0.9300 .
C16 C17 1.519(3) .
C17 C29 1.503(3) .
C17 C18 1.513(3) .
C18 C23 1.369(3) .
C18 C19 1.396(3) .
C19 C20 1.376(3) .
C19 H19 0.9300 .
C20 C21 1.411(3) .
C20 C30 1.500(3) .
C21 C22 1.384(3) .
C22 C23 1.387(3) .
C22 H22 0.9300 .
C24 C29 1.372(3) .
C24 C25 1.386(3) .
C25 C26 1.388(3) .
C25 H25 0.9300 .
C26 C27 1.405(3) .
C27 C28 1.370(3) .
C27 C35 1.510(3) .
C28 C29 1.401(3) .
C28 H28 0.9300 .
C30 H30A 0.9600 .
C30 H30B 0.9600 .
C30 H30C 0.9600 .
C31 C32 1.479(4) .
C31 H31A 0.9700 .
C31 H31B 0.9700 .
C32 H32A 0.9600 .
C32 H32B 0.9600 .
C32 H32C 0.9600 .
C33 C34 1.509(4) .
C33 H33A 0.9700 .
C33 H33B 0.9700 .
C34 H34A 0.9600 .
C34 H34B 0.9600 .
C34 H34C 0.9600 .
C35 H35A 0.9600 .
C35 H35B 0.9600 .
C35 H35C 0.9600 .

loop_
_geom_torsion_atom_site_label_1
_geom_torsion_atom_site_label_2
_geom_torsion_atom_site_label_3
_geom_torsion_atom_site_label_4
_geom_torsion
_geom_torsion_site_symmetry_1
_geom_torsion_site_symmetry_2
_geom_torsion_site_symmetry_3
_geom_torsion_site_symmetry_4
C9 N3 N4 C10 -13.2(3) . . . .
C9 N3 N4 C17 -179.94(19) . . . .
C8 N2 C1 C2 177.9(2) . . . .
C8 N2 C1 C6 -0.2(3) . . . .
N2 C1 C2 C3 -176.5(2) . . . .
C6 C1 C2 C3 1.7(4) . . . .
C1 C2 C3 C4 -0.2(4) . . . .
C2 C3 C4 C5 -1.2(5) . . . .
C3 C4 C5 C6 1.2(4) . . . .
C7 N1 C6 C5 -175.9(2) . . . .
C7 N1 C6 C1 3.9(3) . . . .
C4 C5 C6 N1 -179.8(2) . . . .
C4 C5 C6 C1 0.3(4) . . . .
N2 C1 C6 N1 -3.5(4) . . . .
C2 C1 C6 N1 178.4(2) . . . .
N2 C1 C6 C5 176.4(2) . . . .
C2 C1 C6 C5 -1.7(4) . . . .
C6 N1 C7 C8 -1.0(4) . . . .
C1 N2 C8 C7 3.2(3) . . . .
C1 N2 C8 C9 -178.26(19) . . . .
N1 C7 C8 N2 -2.7(4) . . . .
N1 C7 C8 C9 178.8(2) . . . .
N4 N3 C9 C8 176.27(18) . . . .
N2 C8 C9 N3 172.4(2) . . . .
C7 C8 C9 N3 -9.0(3) . . . .
N3 N4 C10 O1 10.5(4) . . . .
C17 N4 C10 O1 177.4(2) . . . .
N3 N4 C10 C11 -167.9(2) . . . .
C17 N4 C10 C11 -1.1(2) . . . .
O1 C10 C11 C16 -176.0(2) . . . .
N4 C10 C11 C16 2.4(2) . . . .
O1 C10 C11 C12 3.1(4) . . . .
N4 C10 C11 C12 -178.5(2) . . . .
C16 C11 C12 C13 1.0(3) . . . .
C10 C11 C12 C13 -178.0(2) . . . .
C11 C12 C13 C14 0.5(4) . . . .
C12 C13 C14 C15 -1.4(4) . . . .
C13 C14 C15 C16 0.8(4) . . . .
C12 C11 C16 C15 -1.7(3) . . . .
C10 C11 C16 C15 177.5(2) . . . .
C12 C11 C16 C17 178.0(2) . . . .
C10 C11 C16 C17 -2.9(3) . . . .
C14 C15 C16 C11 0.7(3) . . . .
C14 C15 C16 C17 -178.8(2) . . . .
N3 N4 C17 C29 48.4(2) . . . .
C10 N4 C17 C29 -120.4(2) . . . .
N3 N4 C17 C18 -74.1(2) . . . .
C10 N4 C17 C18 117.1(2) . . . .
N3 N4 C17 C16 168.28(17) . . . .
C10 N4 C17 C16 -0.5(2) . . . .
C11 C16 C17 C29 119.0(2) . . . .
C15 C16 C17 C29 -61.4(3) . . . .
C11 C16 C17 N4 2.1(2) . . . .
C15 C16 C17 N4 -178.4(2) . . . .
C11 C16 C17 C18 -114.2(2) . . . .
C15 C16 C17 C18 65.4(3) . . . .
C29 C17 C18 C23 2.3(3) . . . .
N4 C17 C18 C23 124.5(2) . . . .
C16 C17 C18 C23 -126.3(2) . . . .
C29 C17 C18 C19 -179.28(19) . . . .
N4 C17 C18 C19 -57.1(3) . . . .
C16 C17 C18 C19 52.1(3) . . . .
C23 C18 C19 C20 -0.2(3) . . . .
C17 C18 C19 C20 -178.7(2) . . . .
C18 C19 C20 C21 1.5(3) . . . .
C18 C19 C20 C30 -179.6(2) . . . .
C31 N5 C21 C22 -14.0(4) . . . .
C31 N5 C21 C20 167.2(2) . . . .
C19 C20 C21 N5 177.0(2) . . . .
C30 C20 C21 N5 -1.9(3) . . . .
C19 C20 C21 C22 -1.8(3) . . . .
C30 C20 C21 C22 179.2(2) . . . .
N5 C21 C22 C23 -177.8(2) . . . .
C20 C21 C22 C23 1.0(3) . . . .
C19 C18 C23 O2 177.61(18) . . . .
C17 C18 C23 O2 -3.9(3) . . . .
C19 C18 C23 C22 -0.7(3) . . . .
C17 C18 C23 C22 177.79(19) . . . .
C24 O2 C23 C18 1.6(3) . . . .
C24 O2 C23 C22 -179.93(18) . . . .
C21 C22 C23 C18 0.3(3) . . . .
C21 C22 C23 O2 -178.11(19) . . . .
C23 O2 C24 C29 2.2(3) . . . .
C23 O2 C24 C25 -178.33(18) . . . .
C29 C24 C25 C26 0.0(3) . . . .
O2 C24 C25 C26 -179.51(18) . . . .
C33 N6 C26 C25 0.6(4) . . . .
C33 N6 C26 C27 -178.8(2) . . . .
C24 C25 C26 N6 -179.5(2) . . . .
C24 C25 C26 C27 -0.1(3) . . . .
N6 C26 C27 C28 -179.9(2) . . . .
C25 C26 C27 C28 0.7(3) . . . .
N6 C26 C27 C35 0.2(3) . . . .
C25 C26 C27 C35 -179.2(2) . . . .
C26 C27 C28 C29 -1.3(4) . . . .
C35 C27 C28 C29 178.6(2) . . . .
O2 C24 C29 C28 178.96(18) . . . .
C25 C24 C29 C28 -0.5(3) . . . .
O2 C24 C29 C17 -3.6(3) . . . .
C25 C24 C29 C17 176.93(19) . . . .
C27 C28 C29 C24 1.2(3) . . . .
C27 C28 C29 C17 -176.3(2) . . . .
N4 C17 C29 C24 -120.9(2) . . . .
C18 C17 C29 C24 1.3(3) . . . .
C16 C17 C29 C24 128.8(2) . . . .
N4 C17 C29 C28 56.4(3) . . . .
C18 C17 C29 C28 178.58(18) . . . .
C16 C17 C29 C28 -53.9(3) . . . .
C21 N5 C31 C32 -77.1(3) . . . .
C26 N6 C33 C34 176.5(2) . . . .
